data_4001881
loop_
_publ_author_name
'Williams, Matthew S.'
'West, J. Palmer'
'Hwu, Shiou-Jyh'

_publ_section_title
;
 KMn3O2(Ge2O7): AnS= 2 Magnetic Insulator Featuring Pillared Kagome
 Lattice
;
_journal_issue 4
_journal_name_full 'Chemistry of Materials'
_journal_page_first 1502
_journal_paper_doi 10.1021/cm403237u
_journal_volume 26
_journal_year 2014
_chemical_formula_sum 'Ge2 K Mn3 O9'
_chemical_formula_weight 493.14
_chemical_name_systematic
; 
 ? 
;
_space_group_IT_number 194
_symmetry_cell_setting hexagonal
_symmetry_space_group_name_Hall '-P 6c 2c'
_symmetry_space_group_name_H-M 'P 63/m m c'
_atom_sites_solution_hydrogens none
_atom_sites_solution_primary direct
_atom_sites_solution_secondary difmap
_audit_creation_method SHELXL-97
_cell_angle_alpha 90.00
_cell_angle_beta 90.00
_cell_angle_gamma 120.00
_cell_formula_units_Z 2
_cell_length_a 5.8797(8)
_cell_length_b 5.8797(8)
_cell_length_c 13.720(3)
_cell_measurement_reflns_used 169
_cell_measurement_temperature 293(2)
_cell_measurement_theta_max 24.96
_cell_measurement_theta_min 2.97
_cell_volume 410.77(12)
_computing_structure_refinement 'SHELXL-97 (Sheldrick, 1997)'
_computing_structure_solution 'SHELXS-97 (Sheldrick, 1990)'
_diffrn_ambient_temperature 293(2)
_diffrn_measured_fraction_theta_full 1.000
_diffrn_measured_fraction_theta_max 1.000
_diffrn_radiation_monochromator graphite
_diffrn_radiation_source 'fine-focus sealed tube'
_diffrn_radiation_type MoK\a
_diffrn_radiation_wavelength 0.71073
_diffrn_reflns_av_R_equivalents 0.0329
_diffrn_reflns_av_sigmaI/netI 0.0103
_diffrn_reflns_limit_h_max 6
_diffrn_reflns_limit_h_min -6
_diffrn_reflns_limit_k_max 6
_diffrn_reflns_limit_k_min -6
_diffrn_reflns_limit_l_max 16
_diffrn_reflns_limit_l_min -14
_diffrn_reflns_number 3192
_diffrn_reflns_theta_full 24.96
_diffrn_reflns_theta_max 24.96
_diffrn_reflns_theta_min 2.97
_exptl_absorpt_coefficient_mu 12.251
_exptl_absorpt_correction_T_max 0.5794
_exptl_absorpt_correction_T_min 0.2446
_exptl_absorpt_correction_type multi-scan
_exptl_absorpt_process_details 'REQAB,RIGAKU/MSC,The Woodlands,TX,USA,1999.'
_exptl_crystal_colour brown
_exptl_crystal_density_diffrn 3.987
_exptl_crystal_density_method 'not measured'
_exptl_crystal_description column
_exptl_crystal_F_000 460
_exptl_crystal_size_max 0.16
_exptl_crystal_size_mid 0.05
_exptl_crystal_size_min 0.05
_refine_diff_density_max 0.976
_refine_diff_density_min -0.605
_refine_diff_density_rms 0.129
_refine_ls_extinction_method none
_refine_ls_goodness_of_fit_ref 1.184
_refine_ls_hydrogen_treatment none
_refine_ls_matrix_type full
_refine_ls_number_parameters 17
_refine_ls_number_reflns 169
_refine_ls_number_restraints 0
_refine_ls_restrained_S_all 1.184
_refine_ls_R_factor_all 0.0269
_refine_ls_R_factor_gt 0.0255
_refine_ls_shift/su_max 0.000
_refine_ls_shift/su_mean 0.000
_refine_ls_structure_factor_coef Fsqd
_refine_ls_weighting_details 'calc w=1/[\s^2^(Fo^2^)+(0.0254P)^2^+2.6108P] where P=(Fo^2^+2Fc^2^)/3'
_refine_ls_weighting_scheme calc
_refine_ls_wR_factor_gt 0.0589
_refine_ls_wR_factor_ref 0.0601
_reflns_number_gt 159
_reflns_number_total 169
_reflns_threshold_expression >2sigma(I)
_cod_data_source_file cm403237u_si_002.cif
_cod_data_source_block KMn3O2(Ge2O7)
_cod_depositor_comments
;
The following automatic conversions were performed:

'_symmetry_cell_setting' value 'Hexagonal' changed to 'hexagonal'
according to
/usr/data/users/saulius/automatic-downloads/current/ACS/lib/dictionaries/cif_core.dic
dictionary named 'cif_core.dic' version 2.4.2 from 2011-04-26.

Automatic conversion script
Id: cif_fix_values 2281 2013-09-26 08:29:07Z andrius 
;
_cod_original_sg_symbol_H-M P6(3)/mmc
_cod_database_code 4001881

loop_
_symmetry_equiv_pos_as_xyz
'x, y, z'
'x-y, x, z+1/2'
'-y, x-y, z'
'-x, -y, z+1/2'
'-x+y, -x, z'
'y, -x+y, z+1/2'
'-y, -x, -z+1/2'
'x-y, -y, -z'
'x, x-y, -z+1/2'
'y, x, -z'
'-x+y, y, -z+1/2'
'-x, -x+y, -z'
'-x, -y, -z'
'-x+y, -x, -z-1/2'
'y, -x+y, -z'
'x, y, -z-1/2'
'x-y, x, -z'
'-y, x-y, -z-1/2'
'y, x, z-1/2'
'-x+y, y, z'
'-x, -x+y, z-1/2'
'-y, -x, z'
'x-y, -y, z-1/2'
'x, x-y, z'

loop_
_atom_site_label
_atom_site_type_symbol
_atom_site_fract_x
_atom_site_fract_y
_atom_site_fract_z
_atom_site_U_iso_or_equiv
_atom_site_adp_type
_atom_site_occupancy
_atom_site_symmetry_multiplicity
_atom_site_calc_flag
_atom_site_refinement_flags
K K 0.6667 0.3333 0.2500 0.0195(7) Uani 1 12 d S
Mn Mn 0.5000 0.5000 0.0000 0.0084(3) Uani 1 4 d S
Ge Ge 0.0000 0.0000 0.12576(6) 0.0094(3) Uani 1 6 d S
O1 O 0.3333 0.6667 0.0598(4) 0.0116(12) Uiso 1 6 d S
O2 O 0.089(3) 0.0447(14) 0.2500 0.020(4) Uiso 0.33 4 d SP
O3 O 0.3274(8) 0.1637(4) 0.0878(2) 0.0187(8) Uiso 1 2 d S

loop_
_atom_site_aniso_label
_atom_site_aniso_U_11
_atom_site_aniso_U_22
_atom_site_aniso_U_33
_atom_site_aniso_U_23
_atom_site_aniso_U_13
_atom_site_aniso_U_12
K 0.0238(10) 0.0238(10) 0.0110(12) 0.000 0.000 0.0119(5)
Mn 0.0069(5) 0.0069(5) 0.0115(5) 0.00169(19) -0.00169(19) 0.0035(4)
Ge 0.0121(4) 0.0121(4) 0.0040(5) 0.000 0.000 0.0061(2)

loop_
_atom_type_symbol
_atom_type_description
_atom_type_scat_dispersion_real
_atom_type_scat_dispersion_imag
_atom_type_scat_source
Ge Ge 0.1547 1.8001 'International Tables Vol C Tables 4.2.6.8 and 6.1.1.4'
K K 0.2009 0.2494 'International Tables Vol C Tables 4.2.6.8 and 6.1.1.4'
Mn Mn 0.3368 0.7283 'International Tables Vol C Tables 4.2.6.8 and 6.1.1.4'
O O 0.0106 0.0060 'International Tables Vol C Tables 4.2.6.8 and 6.1.1.4'

loop_
_geom_angle_atom_site_label_1
_geom_angle_atom_site_label_2
_geom_angle_atom_site_label_3
_geom_angle
_geom_angle_site_symmetry_1
_geom_angle_site_symmetry_3
O1 Mn O1 180.0(3) 13_665 .
O1 Mn O3 96.19(13) 13_665 17
O1 Mn O3 83.81(12) . 17
O1 Mn O3 83.81(13) 13_665 5_665
O1 Mn O3 96.19(12) . 5_665
O3 Mn O3 180.0(3) 17 5_665
O1 Mn O3 96.19(12) 13_665 13_665
O1 Mn O3 83.81(12) . 13_665
O3 Mn O3 91.2(2) 17 13_665
O3 Mn O3 88.8(2) 5_665 13_665
O1 Mn O3 83.81(12) 13_665 .
O1 Mn O3 96.19(13) . .
O3 Mn O3 88.8(2) 17 .
O3 Mn O3 91.2(2) 5_665 .
O3 Mn O3 180.00(15) 13_665 .
O1 Mn Mn 38.77(9) 13_665 3_655
O1 Mn Mn 141.23(9) . 3_655
O3 Mn Mn 89.28(9) 17 3_655
O3 Mn Mn 90.72(9) 5_665 3_655
O3 Mn Mn 134.58(7) 13_665 3_655
O3 Mn Mn 45.42(7) . 3_655
O1 Mn Mn 38.77(9) 13_665 5_665
O1 Mn Mn 141.23(9) . 5_665
O3 Mn Mn 134.58(7) 17 5_665
O3 Mn Mn 45.42(7) 5_665 5_665
O3 Mn Mn 89.28(9) 13_665 5_665
O3 Mn Mn 90.72(9) . 5_665
Mn Mn Mn 60.0 3_655 5_665
O1 Mn Mn 141.23(9) 13_665 5_565
O1 Mn Mn 38.77(9) . 5_565
O3 Mn Mn 45.42(7) 17 5_565
O3 Mn Mn 134.58(7) 5_665 5_565
O3 Mn Mn 90.72(9) 13_665 5_565
O3 Mn Mn 89.28(9) . 5_565
Mn Mn Mn 120.0 3_655 5_565
Mn Mn Mn 180.0 5_665 5_565
O1 Mn Mn 141.23(9) 13_665 3_665
O1 Mn Mn 38.77(9) . 3_665
O3 Mn Mn 90.72(9) 17 3_665
O3 Mn Mn 89.28(9) 5_665 3_665
O3 Mn Mn 45.42(7) 13_665 3_665
O3 Mn Mn 134.58(7) . 3_665
Mn Mn Mn 180.0 3_655 3_665
Mn Mn Mn 120.0 5_665 3_665
Mn Mn Mn 60.0 5_565 3_665
O3 Ge O3 111.52(11) 5 .
O3 Ge O3 111.52(11) 5 3
O3 Ge O3 111.52(11) . 3
O3 Ge O2 114.3(2) 5 .
O3 Ge O2 92.4(5) . .
O3 Ge O2 114.3(2) 3 .
O3 Ge O2 114.3(2) 5 3
O3 Ge O2 114.3(2) . 3
O3 Ge O2 92.4(4) 3 3
O2 Ge O2 25.8(7) . 3
O3 Ge O2 92.4(5) 5 14_556
O3 Ge O2 114.3(2) . 14_556
O3 Ge O2 114.3(2) 3 14_556
O2 Ge O2 25.8(7) . 14_556
O2 Ge O2 25.8(7) 3 14_556
Mn O1 Mn 102.46(18) 5_565 3_665
Mn O1 Mn 102.46(18) 5_565 .
Mn O1 Mn 102.46(18) 3_665 .
O2 O2 O2 60.000(2) 14_556 3
O2 O2 Ge 77.1(4) 14_556 .
O2 O2 Ge 77.1(4) 3 .
O2 O2 Ge 77.1(4) 14_556 14_556
O2 O2 Ge 77.1(4) 3 14_556
Ge O2 Ge 150.1(9) . 14_556
Ge O3 Mn 124.90(13) . 3_655
Ge O3 Mn 124.90(13) . .
Mn O3 Mn 89.16(14) 3_655 .

loop_
_geom_bond_atom_site_label_1
_geom_bond_atom_site_label_2
_geom_bond_distance
_geom_bond_site_symmetry_2
Mn O1 1.885(2) 13_665
Mn O1 1.885(2) .
Mn O3 2.094(3) 17
Mn O3 2.094(3) 5_665
Mn O3 2.094(3) 13_665
Mn O3 2.094(3) .
Mn Mn 2.9399(4) 3_655
Mn Mn 2.9399(4) 5_665
Mn Mn 2.9399(4) 5_565
Mn Mn 2.9399(4) 3_665
Ge O3 1.746(4) 5
Ge O3 1.746(4) .
Ge O3 1.746(4) 3
Ge O2 1.764(4) .
Ge O2 1.764(4) 3
Ge O2 1.764(4) 14_556
O1 Mn 1.885(2) 5_565
O1 Mn 1.885(2) 3_665
O2 O2 0.79(2) 14_556
O2 O2 0.79(2) 3
O2 Ge 1.764(4) 14_556
O3 Mn 2.094(3) 3_655
